data_4077414
loop_
_publ_author_name
'Zheng, Shao-Liang'
'Tong, Ming-Liang'
'Tan, Song-De'
'Wang, Yu'
'Shi, Jian-Xin'
'Tong, Ye-Xiang'
'Lee, Hung Kay'
'Chen, Xiao-Ming'

_publ_section_title
;
 Syntheses, Structures, and Properties of Three Novel Coordination
 Polymers of Silver(I) Aromatic Carboxylates with Hexamethylenetetramine
 Exhibiting Unique Metal&#x2212;\p Interaction
;
_journal_issue 25
_journal_name_full Organometallics
_journal_page_first 5319
_journal_paper_doi 10.1021/om010601e
_journal_volume 20
_journal_year 2001
_chemical_formula_sum 'C30 H28 Ag4 N4 O10'
_chemical_formula_weight 1036.04
_chemical_name_systematic
; 
 ? 
;
_space_group_IT_number 15
_symmetry_cell_setting monoclinic
_symmetry_space_group_name_Hall '-C 2yc'
_symmetry_space_group_name_H-M 'C 1 2/c 1'
_atom_sites_solution_hydrogens geom
_atom_sites_solution_primary direct
_atom_sites_solution_secondary difmap
_audit_creation_method SHELXL-97
_cell_angle_alpha 90.00
_cell_angle_beta 102.60(6)
_cell_angle_gamma 90.00
_cell_formula_units_Z 4
_cell_length_a 15.460(7)
_cell_length_b 10.902(5)
_cell_length_c 17.884(11)
_cell_measurement_reflns_used 25
_cell_measurement_temperature 293(2)
_cell_measurement_theta_max 15
_cell_measurement_theta_min 7.5
_cell_volume 2942(3)
_computing_cell_refinement 'SHELXTL-Plus (Sheldrick, 1990)'
_computing_data_collection 'SHELXTL-Plus (Sheldrick, 1990)'
_computing_data_reduction 'SHELXTL-Plus (Sheldrick, 1990)'
_computing_molecular_graphics 'SHELXTL V. 5.0 (Sheldrick, 1997)'
_computing_publication_material 'SHELXL-97 (Sheldrick, 1997)'
_computing_structure_refinement 'SHELXL-97 (Sheldrick, 1997)'
_computing_structure_solution 'SHELXS-97 (Sheldrick, 1997)'
_diffrn_ambient_temperature 293(2)
_diffrn_measured_fraction_theta_full 0.472
_diffrn_measured_fraction_theta_max 0.472
_diffrn_measurement_device_type 'Siemens R3m'
_diffrn_measurement_method '\w scan'
_diffrn_radiation_monochromator graphite
_diffrn_radiation_source 'fine-focus sealed tube'
_diffrn_radiation_type MoK\a
_diffrn_radiation_wavelength 0.71073
_diffrn_reflns_av_R_equivalents 0.0893
_diffrn_reflns_av_sigmaI/netI 0.0303
_diffrn_reflns_limit_h_max 19
_diffrn_reflns_limit_h_min 0
_diffrn_reflns_limit_k_max 13
_diffrn_reflns_limit_k_min 0
_diffrn_reflns_limit_l_max 22
_diffrn_reflns_limit_l_min -22
_diffrn_reflns_number 3317
_diffrn_reflns_theta_full 27.00
_diffrn_reflns_theta_max 27.00
_diffrn_reflns_theta_min 2.30
_diffrn_standards_decay_% none
_diffrn_standards_interval_count 200
_diffrn_standards_number 2
_exptl_absorpt_coefficient_mu 2.693
_exptl_absorpt_correction_T_max 0.862
_exptl_absorpt_correction_T_min 0.646
_exptl_absorpt_correction_type semi-empirical
_exptl_absorpt_process_details '\y-scans (North et al., 1968)'
_exptl_crystal_colour 'pale yellow'
_exptl_crystal_density_diffrn 2.339
_exptl_crystal_density_method 'not measured'
_exptl_crystal_description block
_exptl_crystal_F_000 2016
_exptl_crystal_size_max 0.48
_exptl_crystal_size_mid 0.38
_exptl_crystal_size_min 0.36
_refine_diff_density_max 1.827
_refine_diff_density_min -3.453
_refine_diff_density_rms 0.317
_refine_ls_extinction_coef 0.0007(2)
_refine_ls_extinction_expression Fc^*^=kFc[1+0.001xFc^2^\l^3^/sin(2\q)]^-1/4^
_refine_ls_extinction_method SHELXL
_refine_ls_goodness_of_fit_ref 1.075
_refine_ls_hydrogen_treatment mixed
_refine_ls_matrix_type full
_refine_ls_number_parameters 219
_refine_ls_number_reflns 3199
_refine_ls_number_restraints 0
_refine_ls_restrained_S_all 1.075
_refine_ls_R_factor_all 0.0777
_refine_ls_R_factor_gt 0.0675
_refine_ls_shift/su_max 0.001
_refine_ls_shift/su_mean 0.000
_refine_ls_structure_factor_coef Fsqd
_refine_ls_weighting_details 'w=1/[\s^2^(Fo^2^)+(0.1376P)^2^+5.5368P] where P=(Fo^2^+2Fc^2^)/3'
_refine_ls_weighting_scheme calc
_refine_ls_wR_factor_gt 0.1763
_refine_ls_wR_factor_ref 0.1853
_reflns_number_gt 2673
_reflns_number_total 3199
_reflns_threshold_expression >2sigma(I)
_cod_data_source_file om010601e.cif
_cod_data_source_block complex1
_cod_depositor_comments
;
The following automatic conversions were performed:

'_refine_ls_weighting_scheme' value 'calc
w=1/[\s^2^(Fo^2^)+(0.1376P)^2^+5.5368P] where P=(Fo^2^+2Fc^2^)/3' was
changed to 'calc'. New tag '_refine_ls_weighting_details' was
created. The value of the new tag was set to
'w=1/[\s^2^(Fo^2^)+(0.1376P)^2^+5.5368P] where P=(Fo^2^+2Fc^2^)/3'.

Automatic conversion script
Id: cif_fix_values 3143 2015-03-26 13:38:13Z robertas 
;
_cod_original_sg_symbol_H-M C2/c
_cod_database_code 4077414

loop_
_symmetry_equiv_pos_as_xyz
'x, y, z'
'-x, y, -z+1/2'
'x+1/2, y+1/2, z'
'-x+1/2, y+1/2, -z+1/2'
'-x, -y, -z'
'x, -y, z-1/2'
'-x+1/2, -y+1/2, -z'
'x+1/2, -y+1/2, z-1/2'

loop_
_atom_site_label
_atom_site_type_symbol
_atom_site_fract_x
_atom_site_fract_y
_atom_site_fract_z
_atom_site_U_iso_or_equiv
_atom_site_adp_type
_atom_site_occupancy
_atom_site_calc_flag
_atom_site_refinement_flags
Ag1 Ag -0.00266(4) 0.10576(5) 0.41713(3) 0.0331(3) Uani 1 d .
Ag2 Ag 0.22099(4) 0.51604(6) 0.29694(3) 0.0330(2) Uani 1 d .
O1 O 0.4037(3) 0.5114(5) 0.4938(3) 0.0323(12) Uani 1 d .
O2 O 0.3257(4) 0.4517(7) 0.5764(4) 0.0522(18) Uani 1 d .
O3 O -0.1051(4) 0.9753(5) 0.3123(3) 0.0387(13) Uani 1 d .
O4 O -0.1958(3) 0.8311(6) 0.3364(4) 0.0414(14) Uani 1 d .
O1W O 0.2120(5) 0.5807(6) 0.1713(3) 0.0484(16) Uani 1 d .
H1WA H 0.2711 0.6132 0.1720 0.080 Uiso 1 d R
H1WB H 0.1730 0.6523 0.1661 0.080 Uiso 1 d R
N1 N -0.0059(4) 0.2469(5) 0.3177(3) 0.0216(11) Uani 1 d .
N2 N 0.0811(4) 0.4051(5) 0.2696(3) 0.0227(11) Uani 1 d .
C1 C 0.1738(4) 0.5787(6) 0.4946(4) 0.0248(13) Uani 1 d .
H1A H 0.1672 0.5293 0.5374 0.080 Uiso 1 d R
C2 C 0.2540(4) 0.5798(6) 0.4720(4) 0.0240(13) Uani 1 d .
C3 C 0.2629(4) 0.6541(6) 0.4083(3) 0.0220(12) Uani 1 d .
H3A H 0.3188 0.6561 0.3932 0.080 Uiso 1 d R
C4 C 0.1929(4) 0.7224(6) 0.3683(4) 0.0238(13) Uani 1 d .
H4A H 0.1996 0.7695 0.3246 0.080 Uiso 1 d R
C5 C 0.0373(4) 0.7979(6) 0.3550(4) 0.0231(13) Uani 1 d .
H5A H 0.0436 0.8512 0.3137 0.080 Uiso 1 d R
C6 C -0.0416(4) 0.7944(6) 0.3789(4) 0.0244(13) Uani 1 d .
C7 C -0.0511(4) 0.7214(7) 0.4422(4) 0.0263(14) Uani 1 d .
H7A H -0.1063 0.7205 0.4585 0.080 Uiso 1 d R
C8 C 0.0192(5) 0.6517(7) 0.4800(4) 0.0269(14) Uani 1 d .
H8A H 0.0136 0.6041 0.5238 0.080 Uiso 1 d R
C9 C 0.1004(4) 0.6500(6) 0.4548(3) 0.0219(12) Uani 1 d .
C10 C 0.1104(4) 0.7229(6) 0.3914(4) 0.0215(12) Uani 1 d .
C11 C 0.3326(4) 0.5077(7) 0.5169(4) 0.0267(14) Uani 1 d .
C12 C -0.1199(5) 0.8742(7) 0.3394(4) 0.0279(14) Uani 1 d .
C13 C 0.0737(5) 0.3263(6) 0.3359(4) 0.0244(13) Uani 1 d .
H13A H 0.1258 0.2761 0.3498 0.080 Uiso 1 d R
H13B H 0.0707 0.3775 0.3790 0.080 Uiso 1 d R
C14 C 0.0000 0.4826(9) 0.2500 0.0259(19) Uani 1 d S
H14A H 0.0033 0.5343 0.2073 0.080 Uiso 1 d R
C15 C -0.0847(4) 0.3250(6) 0.2964(4) 0.0234(13) Uani 1 d .
H15A H -0.0900 0.3749 0.3394 0.080 Uiso 1 d R
H15B H -0.1364 0.2740 0.2835 0.080 Uiso 1 d R
C16 C 0.0000 0.1699(9) 0.2500 0.026(2) Uani 1 d S
H16A H -0.0514 0.1182 0.2372 0.080 Uiso 1 d R

loop_
_atom_site_aniso_label
_atom_site_aniso_U_11
_atom_site_aniso_U_22
_atom_site_aniso_U_33
_atom_site_aniso_U_23
_atom_site_aniso_U_13
_atom_site_aniso_U_12
Ag1 0.0315(4) 0.0396(4) 0.0290(4) 0.0159(2) 0.0082(2) 0.0023(2)
Ag2 0.0290(4) 0.0348(4) 0.0342(4) 0.0009(2) 0.0043(2) 0.0016(2)
O1 0.026(2) 0.044(3) 0.030(3) 0.010(2) 0.014(2) 0.005(2)
O2 0.036(3) 0.078(5) 0.048(4) 0.041(4) 0.021(3) 0.020(3)
O3 0.036(3) 0.039(3) 0.041(3) 0.016(3) 0.008(2) 0.003(2)
O4 0.026(3) 0.041(3) 0.056(4) 0.013(3) 0.006(2) 0.006(2)
O1W 0.057(4) 0.059(4) 0.034(3) 0.008(3) 0.019(3) 0.023(3)
N1 0.028(3) 0.021(3) 0.018(2) 0.003(2) 0.009(2) 0.001(2)
N2 0.023(3) 0.025(3) 0.019(3) 0.000(2) 0.004(2) -0.003(2)
C1 0.026(3) 0.029(3) 0.020(3) -0.001(3) 0.007(2) 0.006(3)
C2 0.029(3) 0.024(3) 0.019(3) 0.000(2) 0.003(2) 0.003(3)
C3 0.025(3) 0.023(3) 0.019(3) 0.000(2) 0.008(2) 0.004(3)
C4 0.026(3) 0.025(3) 0.021(3) 0.003(3) 0.007(2) 0.001(3)
C5 0.021(3) 0.031(3) 0.018(3) 0.000(3) 0.006(2) 0.001(3)
C6 0.023(3) 0.022(3) 0.028(3) 0.000(3) 0.005(2) 0.008(3)
C7 0.022(3) 0.031(3) 0.028(3) 0.001(3) 0.013(3) 0.000(3)
C8 0.032(3) 0.028(3) 0.025(3) 0.002(3) 0.017(3) 0.002(3)
C9 0.023(3) 0.025(3) 0.019(3) 0.000(2) 0.008(2) 0.002(3)
C10 0.018(3) 0.025(3) 0.020(3) -0.004(2) 0.002(2) 0.000(2)
C11 0.022(3) 0.034(4) 0.024(3) 0.002(3) 0.006(3) 0.003(3)
C12 0.032(4) 0.030(3) 0.023(3) 0.004(3) 0.008(3) 0.007(3)
C13 0.029(3) 0.027(3) 0.019(3) 0.000(3) 0.010(2) 0.003(3)
C14 0.033(5) 0.023(4) 0.022(4) 0.000 0.007(4) 0.000
C15 0.026(3) 0.024(3) 0.023(3) 0.002(3) 0.012(2) 0.000(3)
C16 0.044(6) 0.021(4) 0.017(4) 0.000 0.017(4) 0.000

loop_
_atom_type_symbol
_atom_type_description
_atom_type_scat_dispersion_real
_atom_type_scat_dispersion_imag
_atom_type_scat_source
C C 0.0033 0.0016 'International Tables Vol C Tables 4.2.6.8 and 6.1.1.4'
H H 0.0000 0.0000 'International Tables Vol C Tables 4.2.6.8 and 6.1.1.4'
N N 0.0061 0.0033 'International Tables Vol C Tables 4.2.6.8 and 6.1.1.4'
O O 0.0106 0.0060 'International Tables Vol C Tables 4.2.6.8 and 6.1.1.4'
Ag Ag -0.8971 1.1015 'International Tables Vol C Tables 4.2.6.8 and 6.1.1.4'

loop_
_geom_angle_atom_site_label_1
_geom_angle_atom_site_label_2
_geom_angle_atom_site_label_3
_geom_angle
_geom_angle_site_symmetry_1
_geom_angle_site_symmetry_3
O1 Ag1 N1 141.26(18) 7_556 .
O1 Ag1 O1 76.41(19) 7_556 3_445
N1 Ag1 O1 142.13(18) . 3_445
O1 Ag1 O3 113.49(19) 7_556 1_545
N1 Ag1 O3 84.43(18) . 1_545
O1 Ag1 O3 80.27(19) 3_445 1_545
O1W Ag2 O4 116.8(2) . 3_545
O1W Ag2 N2 95.3(2) . .
O4 Ag2 N2 92.12(19) 3_545 .
O1W Ag2 C3 122.9(2) . .
O4 Ag2 C3 104.2(2) 3_545 .
N2 Ag2 C3 122.1(2) . .
O1W Ag2 C4 103.0(2) . .
O4 Ag2 C4 134.2(2) 3_545 .
N2 Ag2 C4 106.57(19) . .
C3 Ag2 C4 30.8(2) . .
C11 O1 Ag1 104.3(4) . 7_556
C11 O1 Ag1 150.6(5) . 3
Ag1 O1 Ag1 103.59(19) 7_556 3
C12 O3 Ag1 109.8(5) . 1_565
C12 O4 Ag2 97.6(5) . 3_455
Ag2 O1W O2 130.7(3) . 6_565
Ag2 O1W O4 109.6(3) . 2
O2 O1W O4 99.3(3) 6_565 2
C15 N1 C13 108.7(5) . .
C15 N1 C16 108.0(5) . .
C13 N1 C16 108.1(4) . .
C15 N1 Ag1 117.3(4) . .
C13 N1 Ag1 109.7(4) . .
C16 N1 Ag1 104.6(4) . .
C15 N2 C13 108.5(5) 2 .
C15 N2 C14 108.9(5) 2 .
C13 N2 C14 107.9(5) . .
C15 N2 Ag2 105.5(4) 2 .
C13 N2 Ag2 110.2(4) . .
C14 N2 Ag2 115.5(4) . .
C2 C1 C9 121.0(6) . .
C1 C2 C3 119.0(6) . .
C1 C2 C11 120.3(6) . .
C3 C2 C11 120.7(6) . .
C4 C3 C2 121.3(6) . .
C4 C3 Ag2 82.7(4) . .
C2 C3 Ag2 104.1(4) . .
C3 C4 C10 120.2(6) . .
C3 C4 Ag2 66.5(4) . .
C10 C4 Ag2 113.0(4) . .
C6 C5 C10 120.5(6) . .
C5 C6 C7 121.1(6) . .
C5 C6 C12 120.3(6) . .
C7 C6 C12 118.6(6) . .
C8 C7 C6 119.6(6) . .
C7 C8 C9 120.5(6) . .
C10 C9 C8 120.2(6) . .
C10 C9 C1 119.2(6) . .
C8 C9 C1 120.6(6) . .
C9 C10 C4 119.3(6) . .
C9 C10 C5 118.0(6) . .
C4 C10 C5 122.6(6) . .
O2 C11 O1 122.5(7) . .
O2 C11 C2 119.7(6) . .
O1 C11 C2 117.7(6) . .
O3 C12 O4 124.4(7) . .
O3 C12 C6 119.3(7) . .
O4 C12 C6 116.3(6) . .
N1 C13 N2 111.5(5) . .
N2 C14 N2 110.8(7) 2 .
N1 C15 N2 112.2(5) . 2
N1 C16 N1 111.6(7) . 2

loop_
_geom_bond_atom_site_label_1
_geom_bond_atom_site_label_2
_geom_bond_distance
_geom_bond_site_symmetry_2
Ag1 O1 2.334(5) 7_556
Ag1 N1 2.343(5) .
Ag1 O1 2.428(5) 3_445
Ag1 O3 2.598(6) 1_545
Ag2 O1W 2.329(6) .
Ag2 O4 2.413(6) 3_545
Ag2 N2 2.433(6) .
Ag2 C3 2.467(6) .
Ag2 C4 2.669(7) .
O1 C11 1.258(8) .
O1 Ag1 2.334(5) 7_556
O1 Ag1 2.428(5) 3
O2 C11 1.251(9) .
O3 C12 1.245(9) .
O3 Ag1 2.598(6) 1_565
O4 C12 1.255(9) .
O4 Ag2 2.413(6) 3_455
O1W O2 2.721(8) 6_565
O1W O4 2.741(9) 2
N1 C15 1.466(8) .
N1 C13 1.483(9) .
N1 C16 1.493(7) .
N2 C15 1.479(8) 2
N2 C13 1.489(8) .
N2 C14 1.489(8) .
C1 C2 1.386(9) .
C1 C9 1.430(9) .
C2 C3 1.430(9) .
C2 C11 1.520(9) .
C3 C4 1.377(9) .
C4 C10 1.424(9) .
C5 C6 1.379(9) .
C5 C10 1.432(9) .
C6 C7 1.417(10) .
C6 C12 1.532(9) .
C7 C8 1.376(10) .
C8 C9 1.424(9) .
C9 C10 1.421(9) .
C14 N2 1.489(8) 2
C15 N2 1.479(8) 2
C16 N1 1.493(7) 2
